data_4333281
loop_
_publ_author_name
'Kirgan, Robert'
'Simpson, Megan'
'Moore, Curtis'
'Day, Jeff'
'Bui, Loan'
'Tanner, Clayton'
'Rillema, D. Paul'

_publ_section_title
;
 Synthesis, characterization, photophysical, and computational studies of
 rhenium(I) tricarbonyl complexes containing the derivatives of
 bipyrazine.
;
_journal_issue 16
_journal_name_full 'Inorganic chemistry'
_journal_page_first 6464
_journal_page_last 6472
_journal_paper_doi 10.1021/ic700512j
_journal_volume 46
_journal_year 2007
_chemical_formula_sum 'C13 H10 Cl N4 O3 Re'
_chemical_formula_weight 491.90
_chemical_name_systematic
;

 ?

;
_space_group_IT_number 148
_symmetry_cell_setting rhombohedral
_symmetry_space_group_name_Hall '-R 3'
_symmetry_space_group_name_H-M 'R -3 :H'
_atom_sites_solution_hydrogens geom
_atom_sites_solution_primary direct
_atom_sites_solution_secondary difmap
_audit_creation_method SHELXL-97
_cell_angle_alpha 90.00
_cell_angle_beta 90.00
_cell_angle_gamma 120.00
_cell_formula_units_Z 18
_cell_length_a 27.1050(5)
_cell_length_b 27.1050(5)
_cell_length_c 11.2195(4)
_cell_measurement_reflns_used 8631
_cell_measurement_temperature 273(2)
_cell_measurement_theta_max 26.93
_cell_measurement_theta_min 2.93
_cell_volume 7138.4(3)
_computing_cell_refinement 'Bruker SMART'
_computing_data_collection 'Bruker SMART'
_computing_data_reduction 'Bruker SAINT'
_computing_molecular_graphics 'Bruker SHELXTL'
_computing_publication_material 'Bruker SHELXTL'
_computing_structure_refinement 'SHELXL-97 (Sheldrick, 1997)'
_computing_structure_solution 'SHELXS-97 (Sheldrick, 1990)'
_diffrn_ambient_temperature 273(2)
_diffrn_measured_fraction_theta_full 0.984
_diffrn_measured_fraction_theta_max 0.984
_diffrn_measurement_device_type 'CCD area detector'
_diffrn_measurement_method 'phi and omega scans'
_diffrn_radiation_monochromator graphite
_diffrn_radiation_source 'fine-focus sealed tube'
_diffrn_radiation_type MoK\a
_diffrn_radiation_wavelength 0.71073
_diffrn_reflns_av_R_equivalents 0.0604
_diffrn_reflns_av_sigmaI/netI 0.0341
_diffrn_reflns_limit_h_max 32
_diffrn_reflns_limit_h_min -33
_diffrn_reflns_limit_k_max 33
_diffrn_reflns_limit_k_min -33
_diffrn_reflns_limit_l_max 13
_diffrn_reflns_limit_l_min -13
_diffrn_reflns_number 38984
_diffrn_reflns_theta_full 25.99
_diffrn_reflns_theta_max 25.99
_diffrn_reflns_theta_min 3.62
_exptl_absorpt_coefficient_mu 7.844
_exptl_absorpt_correction_T_max 0.4064
_exptl_absorpt_correction_T_min 0.2896
_exptl_absorpt_correction_type none
_exptl_crystal_colour clear
_exptl_crystal_density_diffrn 2.060
_exptl_crystal_density_meas 0
_exptl_crystal_density_method 'not measured'
_exptl_crystal_description Hexagonal
_exptl_crystal_F_000 4176
_exptl_crystal_size_max 0.21
_exptl_crystal_size_mid 0.16
_exptl_crystal_size_min 0.14
_refine_diff_density_max 0.652
_refine_diff_density_min -1.385
_refine_diff_density_rms 0.154
_refine_ls_extinction_method none
_refine_ls_goodness_of_fit_ref 1.121
_refine_ls_hydrogen_treatment mixed
_refine_ls_matrix_type full
_refine_ls_number_parameters 201
_refine_ls_number_reflns 3070
_refine_ls_number_restraints 0
_refine_ls_restrained_S_all 1.121
_refine_ls_R_factor_all 0.0290
_refine_ls_R_factor_gt 0.0238
_refine_ls_shift/su_max 0.002
_refine_ls_shift/su_mean 0.000
_refine_ls_structure_factor_coef Fsqd
_refine_ls_weighting_details 'calc w=1/[\s^2^(Fo^2^)+(0.0111P)^2^+7.8678P] where P=(Fo^2^+2Fc^2^)/3'
_refine_ls_weighting_scheme calc
_refine_ls_wR_factor_gt 0.0394
_refine_ls_wR_factor_ref 0.0401
_reflns_number_gt 2738
_reflns_number_total 3070
_reflns_threshold_expression >2sigma(I)
_cod_data_source_file ic700512jsup3.cif
_cod_data_source_block rk0019
_cod_depositor_comments
;
The following automatic conversions were performed:

'_symmetry_cell_setting' value 'Rhombohedral' changed to
'rhombohedral' according to
/home/saulius/struct/CIF-dictionaries/cif_core.dic dictionary named
'cif_core.dic' version 2.4.2 from 2011-04-26.

Automatic conversion script
Id: cif_fix_values 1891 2012-01-12 08:04:46Z andrius 

 Adding full bibliography for 4333280--4333282.cif.
;
_cod_original_sg_symbol_H-M R-3
_cod_database_code 4333281

loop_
_symmetry_equiv_pos_as_xyz
'x, y, z'
'-y, x-y, z'
'-x+y, -x, z'
'x+2/3, y+1/3, z+1/3'
'-y+2/3, x-y+1/3, z+1/3'
'-x+y+2/3, -x+1/3, z+1/3'
'x+1/3, y+2/3, z+2/3'
'-y+1/3, x-y+2/3, z+2/3'
'-x+y+1/3, -x+2/3, z+2/3'
'-x, -y, -z'
'y, -x+y, -z'
'x-y, x, -z'
'-x+2/3, -y+1/3, -z+1/3'
'y+2/3, -x+y+1/3, -z+1/3'
'x-y+2/3, x+1/3, -z+1/3'
'-x+1/3, -y+2/3, -z+2/3'
'y+1/3, -x+y+2/3, -z+2/3'
'x-y+1/3, x+2/3, -z+2/3'

loop_
_atom_site_label
_atom_site_type_symbol
_atom_site_fract_x
_atom_site_fract_y
_atom_site_fract_z
_atom_site_U_iso_or_equiv
_atom_site_adp_type
_atom_site_occupancy
_atom_site_symmetry_multiplicity
_atom_site_calc_flag
_atom_site_refinement_flags
C1 C 0.13868(17) 0.07160(16) 0.7479(3) 0.0242(9) Uani 1 1 d .
C2 C 0.23019(15) 0.08350(15) 0.6338(3) 0.0197(8) Uani 1 1 d .
C3 C 0.15479(15) 0.10632(15) 0.5176(4) 0.0213(9) Uani 1 1 d .
C4 C 0.12724(16) 0.18695(16) 0.7500(3) 0.0217(9) Uani 1 1 d .
H4 H 0.1009 0.1502 0.7743 0.026 Uiso 1 1 calc R
C5 C 0.11571(16) 0.23063(16) 0.7708(3) 0.0217(9) Uani 1 1 d .
C6 C 0.20154(17) 0.29314(16) 0.6892(3) 0.0257(9) Uani 1 1 d .
H6 H 0.2290 0.3304 0.6704 0.031 Uiso 1 1 calc R
C7 C 0.21313(15) 0.25013(15) 0.6643(3) 0.0194(8) Uani 1 1 d .
C8 C 0.26283(15) 0.25773(15) 0.5964(3) 0.0182(8) Uani 1 1 d .
C9 C 0.30362(16) 0.30909(15) 0.5477(3) 0.0210(8) Uani 1 1 d .
H9 H 0.3018 0.3417 0.5655 0.025 Uiso 1 1 calc R
C10 C 0.34708(15) 0.26649(15) 0.4544(3) 0.0202(8) Uani 1 1 d .
C11 C 0.30806(15) 0.21495(15) 0.5068(3) 0.0193(8) Uani 1 1 d .
H11 H 0.3115 0.1830 0.4930 0.023 Uiso 1 1 calc R
C12 C 0.06103(16) 0.21923(17) 0.8268(4) 0.0313(10) Uani 1 1 d .
H12A H 0.0667 0.2269 0.9107 0.047 Uiso 1 1 calc R
H12B H 0.0326 0.1801 0.8146 0.047 Uiso 1 1 calc R
H12C H 0.0486 0.2434 0.7911 0.047 Uiso 1 1 calc R
C13 C 0.39138(16) 0.26959(16) 0.3706(3) 0.0265(9) Uani 1 1 d .
H13A H 0.4112 0.3067 0.3349 0.040 Uiso 1 1 calc R
H13B H 0.3735 0.2413 0.3094 0.040 Uiso 1 1 calc R
H13C H 0.4180 0.2627 0.4136 0.040 Uiso 1 1 calc R
Cl1 Cl 0.25767(4) 0.17498(4) 0.84064(8) 0.0261(2) Uani 1 1 d .
N1 N 0.17525(12) 0.19607(12) 0.6957(2) 0.0171(7) Uani 1 1 d .
N2 N 0.26578(12) 0.21010(11) 0.5765(2) 0.0157(6) Uani 1 1 d .
N3 N 0.15296(14) 0.28413(13) 0.7386(3) 0.0253(8) Uani 1 1 d .
N4 N 0.34533(12) 0.31422(12) 0.4767(3) 0.0214(7) Uani 1 1 d .
O1 O 0.24875(11) 0.05392(11) 0.6196(2) 0.0293(6) Uani 1 1 d .
O2 O 0.12704(12) 0.08985(12) 0.4347(2) 0.0321(7) Uani 1 1 d .
O3 O 0.10223(12) 0.03567(11) 0.8013(3) 0.0371(7) Uani 1 1 d .
Re1 Re 0.199619(6) 0.132840(6) 0.660837(13) 0.01644(6) Uani 1 1 d .

loop_
_atom_site_aniso_label
_atom_site_aniso_U_11
_atom_site_aniso_U_22
_atom_site_aniso_U_33
_atom_site_aniso_U_23
_atom_site_aniso_U_13
_atom_site_aniso_U_12
C1 0.030(2) 0.024(2) 0.024(2) -0.0056(18) 0.0027(18) 0.0171(19)
C2 0.026(2) 0.0155(19) 0.017(2) 0.0020(16) 0.0033(16) 0.0092(17)
C3 0.0143(19) 0.017(2) 0.033(2) -0.0068(18) 0.0034(18) 0.0083(17)
C4 0.024(2) 0.024(2) 0.017(2) -0.0033(16) -0.0035(16) 0.0116(18)
C5 0.028(2) 0.030(2) 0.014(2) -0.0061(17) -0.0065(16) 0.0203(19)
C6 0.034(2) 0.022(2) 0.022(2) 0.0012(17) 0.0020(18) 0.0149(19)
C7 0.027(2) 0.021(2) 0.012(2) -0.0019(16) -0.0063(16) 0.0136(18)
C8 0.023(2) 0.020(2) 0.014(2) -0.0023(16) -0.0068(16) 0.0121(17)
C9 0.026(2) 0.019(2) 0.021(2) -0.0024(16) -0.0058(17) 0.0128(18)
C10 0.0188(19) 0.023(2) 0.017(2) -0.0002(16) -0.0045(16) 0.0094(17)
C11 0.023(2) 0.0188(19) 0.020(2) -0.0008(16) 0.0000(17) 0.0132(17)
C12 0.032(2) 0.034(2) 0.035(3) -0.012(2) -0.0014(19) 0.023(2)
C13 0.027(2) 0.022(2) 0.027(2) 0.0063(17) 0.0051(18) 0.0098(18)
Cl1 0.0327(5) 0.0246(5) 0.0230(5) -0.0026(4) -0.0057(4) 0.0159(4)
N1 0.0226(17) 0.0176(16) 0.0128(17) -0.0028(13) -0.0042(13) 0.0113(14)
N2 0.0198(16) 0.0146(15) 0.0139(17) -0.0003(12) -0.0037(13) 0.0094(13)
N3 0.037(2) 0.0263(19) 0.0200(19) -0.0016(14) 0.0005(15) 0.0216(17)
N4 0.0213(17) 0.0225(17) 0.0185(18) -0.0003(14) -0.0048(14) 0.0095(14)
O1 0.0397(17) 0.0281(15) 0.0280(17) -0.0001(12) 0.0030(13) 0.0230(14)
O2 0.0348(17) 0.0380(17) 0.0298(18) -0.0076(14) -0.0050(14) 0.0228(15)
O3 0.0389(18) 0.0254(16) 0.044(2) 0.0080(14) 0.0175(15) 0.0138(14)
Re1 0.01892(9) 0.01380(8) 0.01749(9) -0.00076(6) 0.00027(6) 0.00885(7)

loop_
_atom_type_symbol
_atom_type_description
_atom_type_scat_dispersion_real
_atom_type_scat_dispersion_imag
_atom_type_scat_source
C C 0.0033 0.0016 'International Tables Vol C Tables 4.2.6.8 and 6.1.1.4'
H H 0.0000 0.0000 'International Tables Vol C Tables 4.2.6.8 and 6.1.1.4'
N N 0.0061 0.0033 'International Tables Vol C Tables 4.2.6.8 and 6.1.1.4'
O O 0.0106 0.0060 'International Tables Vol C Tables 4.2.6.8 and 6.1.1.4'
Cl Cl 0.1484 0.1585 'International Tables Vol C Tables 4.2.6.8 and 6.1.1.4'
Re Re -1.0185 7.2310 'International Tables Vol C Tables 4.2.6.8 and 6.1.1.4'

loop_
_geom_angle_atom_site_label_1
_geom_angle_atom_site_label_2
_geom_angle_atom_site_label_3
_geom_angle
O3 C1 Re1 178.8(3)
O1 C2 Re1 178.8(3)
O2 C3 Re1 178.2(4)
N1 C4 C5 122.0(3)
N1 C4 H4 119.0
C5 C4 H4 119.0
N3 C5 C4 120.6(3)
N3 C5 C12 118.1(3)
C4 C5 C12 121.2(3)
N3 C6 C7 123.4(4)
N3 C6 H6 118.3
C7 C6 H6 118.3
N1 C7 C6 119.6(3)
N1 C7 C8 115.7(3)
C6 C7 C8 124.5(3)
N2 C8 C9 119.7(3)
N2 C8 C7 116.1(3)
C9 C8 C7 124.1(3)
N4 C9 C8 123.4(3)
N4 C9 H9 118.3
C8 C9 H9 118.3
N4 C10 C11 120.9(3)
N4 C10 C13 118.6(3)
C11 C10 C13 120.6(3)
N2 C11 C10 121.9(3)
N2 C11 H11 119.0
C10 C11 H11 119.0
C5 C12 H12A 109.5
C5 C12 H12B 109.5
H12A C12 H12B 109.5
C5 C12 H12C 109.5
H12A C12 H12C 109.5
H12B C12 H12C 109.5
C10 C13 H13A 109.5
C10 C13 H13B 109.5
H13A C13 H13B 109.5
C10 C13 H13C 109.5
H13A C13 H13C 109.5
H13B C13 H13C 109.5
C4 N1 C7 117.3(3)
C4 N1 Re1 126.1(2)
C7 N1 Re1 116.5(2)
C11 N2 C8 117.4(3)
C11 N2 Re1 127.0(2)
C8 N2 Re1 115.7(2)
C6 N3 C5 116.8(3)
C9 N4 C10 116.6(3)
C2 Re1 C1 87.86(15)
C2 Re1 C3 91.12(15)
C1 Re1 C3 89.58(15)
C2 Re1 N1 173.32(13)
C1 Re1 N1 96.98(13)
C3 Re1 N1 93.50(12)
C2 Re1 N2 99.59(13)
C1 Re1 N2 171.92(13)
C3 Re1 N2 93.37(13)
N1 Re1 N2 75.34(10)
C2 Re1 Cl1 93.13(11)
C1 Re1 Cl1 93.33(11)
C3 Re1 Cl1 174.94(11)
N1 Re1 Cl1 82.04(8)
N2 Re1 Cl1 83.22(7)

loop_
_geom_bond_atom_site_label_1
_geom_bond_atom_site_label_2
_geom_bond_distance
C1 O3 1.149(4)
C1 Re1 1.923(4)
C2 O1 1.151(4)
C2 Re1 1.917(4)
C3 O2 1.137(4)
C3 Re1 1.925(4)
C4 N1 1.343(4)
C4 C5 1.387(5)
C4 H4 0.9300
C5 N3 1.338(5)
C5 C12 1.493(5)
C6 N3 1.334(5)
C6 C7 1.379(5)
C6 H6 0.9300
C7 N1 1.349(4)
C7 C8 1.470(5)
C8 N2 1.351(4)
C8 C9 1.386(5)
C9 N4 1.332(5)
C9 H9 0.9300
C10 N4 1.342(4)
C10 C11 1.392(5)
C10 C13 1.494(5)
C11 N2 1.338(4)
C11 H11 0.9300
C12 H12A 0.9600
C12 H12B 0.9600
C12 H12C 0.9600
C13 H13A 0.9600
C13 H13B 0.9600
C13 H13C 0.9600
Cl1 Re1 2.4602(9)
N1 Re1 2.158(3)
N2 Re1 2.177(3)
